data_1535979
loop_
_publ_author_name
'Velden, A.'
'Jansen, M.'

_publ_section_title
;
 Zur Kenntnis der inversen Perowskite M3 T O (M = Ca, Sr, Yb; T = Si, Ge,
 Sn, Pb)
;
_journal_name_full 'Zeitschrift fuer Anorganische und Allgemeine Chemie'
_journal_page_first 234
_journal_page_last 238
_journal_volume 630
_journal_year 2004
_chemical_formula_sum 'Ge O Yb3'
_chemical_name_systematic 'Yb3 Ge O'
_space_group_IT_number 62
_symmetry_space_group_name_Hall '-P 2c 2ab'
_symmetry_space_group_name_H-M 'P b n m'
_cell_angle_alpha 90
_cell_angle_beta 90
_cell_angle_gamma 90
_cell_formula_units_Z 4
_cell_length_a 6.7203
_cell_length_b 6.7083
_cell_length_c 9.5128
_cell_volume 428.854
_citation_journal_id_ASTM ZAACAB
_cod_data_source_file Velden_ZAACAB_2004_1190.cif
_cod_data_source_block Ge1O1Yb3
_cod_original_cell_volume 428.8541
_cod_original_sg_symbol_Hall '-P 2ac 2n (z,x,y)'
_cod_original_formula_sum 'Ge1 O1 Yb3'
_cod_database_code 1535979

loop_
_symmetry_equiv_pos_as_xyz
x,y,z
x+1/2,-y+1/2,-z
-x+1/2,y+1/2,-z+1/2
-x,-y,z+1/2
-x,-y,-z
-x-1/2,y-1/2,z
x-1/2,-y-1/2,z-1/2
x,y,-z-1/2

loop_
_atom_site_label
_atom_site_type_symbol
_atom_site_fract_x
_atom_site_fract_y
_atom_site_fract_z
_atom_site_occupancy
_atom_site_U_iso_or_equiv
Yb2 Yb+2 0.7806 0.2191 0.0245 1 0.0
Yb1 Yb+2 0.0492 0.5055 0.25 1 0.0
O1 O-2 0.5 0 0 1 0.0
Ge1 Ge-4 0.993 -0.0156 0.25 1 0.0
